data_4321773
loop_
_publ_author_name
'F. Albert Cotton'
'Evgeny V. Dikarev'
'Santiago Herrero'

_publ_section_title
;
 Mixed Chloride/Amine Complexes of Dimolybdenum(II,II). 2. Reactions of
 Mo2Cl4(NHEt2)4 with Monodentate and Bidentate Phosphines. New Type of
 Compounds Mo2Cl4(diphosphine)4
;
_journal_name_full 'Inorganic Chemistry'
_journal_page_first 490
_journal_page_last 495
_journal_paper_doi 10.1021/ic980972w
_journal_volume 38
_journal_year 1999
_chemical_compound_source synthesized
_chemical_formula_analytical 'not measured'
_chemical_formula_moiety
;
 Mo2 Cl4 ((C H3)2 P C H2 P (C H3)2)2, 0.5(C6 H14)
;
_chemical_formula_structural Mo2Cl4(\m-dmpm)2,0.5C6H14
_chemical_formula_sum 'C13 H35 Cl4 Mo2 P4'
_chemical_formula_weight 648.97
_chemical_melting_point ?
_chemical_name_systematic
; 
 Bis(\m2-bis(dimethylphosphino)methane-P,P')-tetrachloro-
 -di-molybdenum(II), hexane solvate
;
_space_group_IT_number 82
_symmetry_cell_setting tetragonal
_symmetry_space_group_name_Hall 'I -4'
_symmetry_space_group_name_H-M 'I -4'
_atom_sites_solution_hydrogens geom
_atom_sites_solution_primary direct
_atom_sites_solution_secondary difmap
_audit_creation_method SHELXL
_cell_angle_alpha 90.00
_cell_angle_beta 90.00
_cell_angle_gamma 90.00
_cell_formula_units_Z 4
_cell_length_a 12.699(2)
_cell_length_b 12.699(2)
_cell_length_c 16.015(4)
_cell_measurement_reflns_used 25
_cell_measurement_temperature 173(2)
_cell_measurement_theta_max 14.0
_cell_measurement_theta_min 9.0
_cell_volume 2582.7(9)
_computing_cell_refinement 'CAD4 EXPRESS'
_computing_data_collection 'CAD4 V.5 (Enraf-Nonius, 1989)'
_computing_data_reduction 'XCAD4 (Harms, 1993)'
_computing_molecular_graphics 'SHELXTL V.5 (Siemens, 1994)'
_computing_publication_material CIFTAB
_computing_structure_refinement 'SHELXL-93 (Sheldrick, 1993)'
_computing_structure_solution 'SHELXTL V.5 (Siemens, 1994)'
_diffrn_ambient_temperature 173(2)
_diffrn_measurement_device 'Enraf-Nonius CAD4'
_diffrn_measurement_method \w
_diffrn_radiation_monochromator graphite
_diffrn_radiation_source 'normal-focus sealed tube'
_diffrn_radiation_type MoK\a
_diffrn_radiation_wavelength 0.71073
_diffrn_reflns_av_R_equivalents 0.0265
_diffrn_reflns_av_sigmaI/netI 0.0361
_diffrn_reflns_limit_h_max 15
_diffrn_reflns_limit_h_min -15
_diffrn_reflns_limit_k_max 15
_diffrn_reflns_limit_k_min -15
_diffrn_reflns_limit_l_max 18
_diffrn_reflns_limit_l_min -18
_diffrn_reflns_number 4120
_diffrn_reflns_theta_max 24.98
_diffrn_reflns_theta_min 2.05
_diffrn_standards_decay_% 0
_diffrn_standards_interval_count 600
_diffrn_standards_interval_time 120
_diffrn_standards_number 3
_exptl_absorpt_coefficient_mu 1.630
_exptl_absorpt_correction_T_max 0.9983
_exptl_absorpt_correction_T_min 0.9067
_exptl_absorpt_correction_type 'empirical, via \y-scans'
_exptl_crystal_colour blue
_exptl_crystal_density_diffrn 1.669
_exptl_crystal_density_meas ?
_exptl_crystal_density_method none
_exptl_crystal_description block-shaped
_exptl_crystal_F_000 1300
_exptl_crystal_size_max 0.30
_exptl_crystal_size_mid 0.25
_exptl_crystal_size_min 0.25
_refine_diff_density_max 0.736
_refine_diff_density_min -0.690
_refine_diff_density_rms 0.110
_refine_ls_abs_structure_details 'Flack H D (1983), Acta Cryst. A39, 876-881'
_refine_ls_abs_structure_Flack 0.52(17)
_refine_ls_extinction_coef noref
_refine_ls_extinction_method none
_refine_ls_goodness_of_fit_all 1.053
_refine_ls_goodness_of_fit_obs 1.102
_refine_ls_hydrogen_treatment noref
_refine_ls_matrix_type full
_refine_ls_number_parameters 112
_refine_ls_number_reflns 2278
_refine_ls_number_restraints 0
_refine_ls_restrained_S_all 1.053
_refine_ls_restrained_S_obs 1.102
_refine_ls_R_factor_all 0.0496
_refine_ls_R_factor_obs 0.0308
_refine_ls_shift/esd_max -0.001
_refine_ls_shift/esd_mean 0.000
_refine_ls_structure_factor_coef Fsqd
_refine_ls_weighting_details 'w=1/[\s^2^(Fo^2^)+(0.0435P)^2^+1.3553P] where P=(Fo^2^+2Fc^2^)/3'
_refine_ls_weighting_scheme calc
_refine_ls_wR_factor_all 0.0866
_refine_ls_wR_factor_obs 0.0785
_reflns_number_observed 1732
_reflns_number_total 2278
_reflns_observed_criterion >2sigma(I)
_cod_data_source_file ic980972w_3.cif
_cod_data_source_block Mo2Cl4(dmpm)2,0.5C6H14
_cod_depositor_comments
;
The following automatic conversions were performed:

'_chemical_melting_point' value 'not measured' was changed to '?' -
the value is undefined or not given.

Automatic conversion script
Id: cif_fix_values 1673 2011-04-08 12:14:43Z adriana 

The following automatic conversions were performed:

'_exptl_crystal_density_meas' value 'not measured' was changed to '?'
- the value is perceived as not measured.

Automatic conversion script
Id: cif_fix_values 3008 2015-01-20 13:52:24Z robertas 

The following automatic conversions were performed:

'_refine_ls_weighting_scheme' value 'calc
w=1/[\s^2^(Fo^2^)+(0.0435P)^2^+1.3553P] where P=(Fo^2^+2Fc^2^)/3' was
changed to 'calc'. New tag '_refine_ls_weighting_details' was
created. The value of the new tag was set to
'w=1/[\s^2^(Fo^2^)+(0.0435P)^2^+1.3553P] where P=(Fo^2^+2Fc^2^)/3'.

Automatic conversion script
Id: cif_fix_values 3143 2015-03-26 13:38:13Z robertas 
;
_cod_database_code 4321773

loop_
_symmetry_equiv_pos_as_xyz
'x, y, z'
'-x, -y, z'
'y, -x, -z'
'-y, x, -z'
'x+1/2, y+1/2, z+1/2'
'-x+1/2, -y+1/2, z+1/2'
'y+1/2, -x+1/2, -z+1/2'
'-y+1/2, x+1/2, -z+1/2'

loop_
_atom_site_aniso_label
_atom_site_aniso_U_11
_atom_site_aniso_U_22
_atom_site_aniso_U_33
_atom_site_aniso_U_23
_atom_site_aniso_U_13
_atom_site_aniso_U_12
Mo1 0.0281(9) 0.0293(9) 0.0202(8) 0.000 0.000 -0.0034(7)
Mo2 0.0289(9) 0.0242(9) 0.0220(8) 0.000 0.000 0.0010(7)
Cl1 0.045(2) 0.042(2) 0.043(2) -0.007(2) 0.006(2) 0.015(2)
Cl2 0.035(2) 0.042(2) 0.0292(14) 0.0038(14) -0.0025(14) 0.0024(15)
P1 0.028(2) 0.035(2) 0.033(2) -0.0033(14) 0.0010(13) -0.008(2)
P2 0.050(2) 0.037(2) 0.0184(15) 0.0070(14) -0.0057(14) -0.010(2)
C1 0.039(4) 0.037(5) 0.062(6) -0.036(4) 0.003(4) 0.000(3)
C2 0.065(7) 0.076(9) 0.039(6) 0.005(6) -0.012(5) -0.045(6)
C3 0.037(2) 0.036(2) 0.024(2) 0.000(6) -0.010(7) -0.005(2)
C4 0.093(9) 0.048(6) 0.055(6) 0.018(5) -0.028(5) -0.033(5)
C5 0.060(6) 0.084(9) 0.010(4) -0.003(5) 0.008(4) -0.018(6)
C6 0.068(16) 0.068(16) 0.056(5) 0.000 0.000 -0.020(15)
C7 0.062(12) 0.064(10) 0.056(8) 0.003(10) -0.002(7) 0.014(10)
C8 0.090(20) 0.096(21) 0.060(5) 0.000 0.000 0.025(19)

loop_
_atom_site_label
_atom_site_type_symbol
_atom_site_fract_x
_atom_site_fract_y
_atom_site_fract_z
_atom_site_U_iso_or_equiv
_atom_site_thermal_displace_type
_atom_site_occupancy
_atom_site_calc_flag
_atom_site_refinement_flags
_atom_site_disorder_group
Mo1 Mo 0.0000 0.0000 0.31650(8) 0.0259(3) Uani 1 d S .
Mo2 Mo 0.0000 0.0000 0.18369(8) 0.0250(3) Uani 1 d S .
Cl1 Cl -0.1380(3) 0.1174(3) 0.3567(2) 0.0434(10) Uani 1 d . .
Cl2 Cl -0.1375(3) 0.1199(3) 0.1404(2) 0.0354(8) Uani 1 d . .
P1 P 0.1352(3) 0.1452(3) 0.3436(2) 0.0321(8) Uani 1 d . .
P2 P 0.1328(3) 0.1460(3) 0.1593(2) 0.0352(9) Uani 1 d . .
C1 C 0.0916(8) 0.2790(9) 0.3708(7) 0.046(3) Uani 1 d . .
H1A H 0.0419(8) 0.3042(9) 0.3286(7) 0.069 Uiso 1 calc R .
H1B H 0.1527(8) 0.3260(9) 0.3728(7) 0.069 Uiso 1 calc R .
H1C H 0.0571(8) 0.2779(9) 0.4255(7) 0.069 Uiso 1 calc R .
C2 C 0.2198(10) 0.1266(11) 0.4295(7) 0.060(4) Uani 1 d . .
H2A H 0.1780(10) 0.1193(11) 0.4806(7) 0.090 Uiso 1 calc R .
H2B H 0.2668(10) 0.1875(11) 0.4348(7) 0.090 Uiso 1 calc R .
H2C H 0.2618(10) 0.0628(11) 0.4209(7) 0.090 Uiso 1 calc R .
C3 C 0.2166(3) 0.1581(3) 0.2525(9) 0.0325(10) Uani 1 d . .
H3A H 0.2711(3) 0.1024(3) 0.2522(9) 0.039 Uiso 1 calc R .
H3B H 0.2523(3) 0.2274(3) 0.2527(9) 0.039 Uiso 1 calc R .
C4 C 0.0785(11) 0.2743(10) 0.1453(7) 0.065(4) Uani 1 d . .
H4A H 0.0324(11) 0.2744(10) 0.0962(7) 0.098 Uiso 1 calc R .
H4B H 0.1356(11) 0.3251(10) 0.1370(7) 0.098 Uiso 1 calc R .
H4C H 0.0378(11) 0.2939(10) 0.1949(7) 0.098 Uiso 1 calc R .
C5 C 0.2339(10) 0.1218(12) 0.0761(6) 0.051(3) Uani 1 d . .
H5A H 0.2641(10) 0.0514(12) 0.0834(6) 0.077 Uiso 1 calc R .
H5B H 0.2898(10) 0.1747(12) 0.0804(6) 0.077 Uiso 1 calc R .
H5C H 0.2006(10) 0.1266(12) 0.0210(6) 0.077 Uiso 1 calc R .
C6 C 0.5000 0.0000 0.0488(5) 0.064(2) Uani 1 d S .
H6A H 0.4512 0.0188 0.0038(5) 0.096 Uiso 0.50 calc PR .
H6B H 0.5186 -0.0747 0.0443(5) 0.096 Uiso 0.50 calc PR .
H6C H 0.5639 0.0430 0.0443(5) 0.096 Uiso 0.50 calc PR .
C7 C 0.4456(12) 0.0209(21) 0.1362(8) 0.061(4) Uani 0.50 d P .
H7A H 0.4248(12) 0.0961(21) 0.1379(8) 0.073 Uiso 0.50 calc PR .
H7B H 0.3798(12) -0.0209(21) 0.1379(8) 0.073 Uiso 0.50 calc PR .
C8 C 0.5000 0.0000 0.2072(5) 0.082(3) Uani 1 d S .
H8A H 0.5649 0.0409 0.1964(5) 0.099 Uiso 0.50 calc PR .
H8B H 0.5208 -0.0739 0.1964(5) 0.099 Uiso 0.50 calc PR .

loop_
_atom_type_symbol
_atom_type_description
_atom_type_scat_dispersion_real
_atom_type_scat_dispersion_imag
_atom_type_scat_source
C C 0.0033 0.0016 'International Tables Vol C Tables 4.2.6.8 and 6.1.1.4'
H H 0.0000 0.0000 'International Tables Vol C Tables 4.2.6.8 and 6.1.1.4'
P P 0.1023 0.0942 'International Tables Vol C Tables 4.2.6.8 and 6.1.1.4'
Cl Cl 0.1484 0.1585 'International Tables Vol C Tables 4.2.6.8 and 6.1.1.4'
Mo Mo -1.6832 0.6857 'International Tables Vol C Tables 4.2.6.8 and 6.1.1.4'

loop_
_geom_angle_atom_site_label_1
_geom_angle_atom_site_label_2
_geom_angle_atom_site_label_3
_geom_angle
_geom_angle_site_symmetry_1
_geom_angle_site_symmetry_3
_geom_angle_publ_flag
Mo2 Mo1 Cl1 105.65(9) . . y
Mo2 Mo1 Cl1 105.65(9) . 2 n
Cl1 Mo1 Cl1 148.7(2) . 2 y
Mo2 Mo1 P1 99.78(7) . . y
Cl1 Mo1 P1 89.8(2) . . y
Cl1 Mo1 P1 84.9(2) 2 . y
Mo2 Mo1 P1 99.78(7) . 2 n
Cl1 Mo1 P1 84.9(2) . 2 n
Cl1 Mo1 P1 89.8(2) 2 2 n
P1 Mo1 P1 160.44(15) . 2 y
Mo1 Mo2 Cl2 106.65(7) . 2 n
Mo1 Mo2 Cl2 106.65(7) . . y
Cl2 Mo2 Cl2 146.69(15) 2 . y
Mo1 Mo2 P2 98.85(7) . 2 n
Cl2 Mo2 P2 88.60(15) 2 2 n
Cl2 Mo2 P2 86.34(15) . 2 n
Mo1 Mo2 P2 98.85(7) . . y
Cl2 Mo2 P2 86.34(15) 2 . y
Cl2 Mo2 P2 88.60(15) . . y
P2 Mo2 P2 162.30(14) 2 . y
C2 P1 C3 107.2(5) . . n
C2 P1 C1 97.0(5) . . n
C3 P1 C1 106.4(4) . . n
C2 P1 Mo1 116.5(5) . . n
C3 P1 Mo1 108.3(3) . . n
C1 P1 Mo1 120.3(4) . . n
C4 P2 C3 104.5(5) . . n
C4 P2 C5 108.9(5) . . n
C3 P2 C5 101.2(5) . . n
C4 P2 Mo2 115.5(4) . . n
C3 P2 Mo2 108.7(3) . . n
C5 P2 Mo2 116.4(4) . . n
P1 C3 P2 108.6(2) . . n
C8 C7 C6 119.0(8) . . n
C7 C8 C8 146.9(6) . 7 n

loop_
_geom_bond_atom_site_label_1
_geom_bond_atom_site_label_2
_geom_bond_distance
_geom_bond_site_symmetry_2
_geom_bond_publ_flag
Mo1 Mo2 2.1270(8) . y
Mo1 Cl1 2.389(3) . y
Mo1 Cl1 2.389(3) 2 n
Mo1 P1 2.557(4) . y
Mo1 P1 2.557(4) 2 n
Mo2 Cl2 2.418(3) 2 n
Mo2 Cl2 2.418(3) . y
Mo2 P2 2.536(4) 2 n
Mo2 P2 2.536(4) . y
P1 C2 1.762(12) . n
P1 C3 1.796(13) . n
P1 C1 1.838(11) . n
P2 C4 1.783(13) . n
P2 C3 1.839(12) . n
P2 C5 1.876(11) . n
C6 C7 1.584(13) . n
C7 C8 1.357(13) . n
C8 C8 1.37(2) 7 n

loop_
_geom_torsion_atom_site_label_1
_geom_torsion_atom_site_label_2
_geom_torsion_atom_site_label_3
_geom_torsion_atom_site_label_4
_geom_torsion
_geom_torsion_site_symmetry_1
_geom_torsion_site_symmetry_2
_geom_torsion_site_symmetry_3
_geom_torsion_site_symmetry_4
_geom_torsion_publ_flag
P1 Mo1 Mo2 P2 -0.7(2) . . . . y
P1 Mo1 Mo2 Cl2 -91.86(10) . . . . n
P1 Mo1 Mo2 P2 179.3(2) . . . 2 n
P1 Mo1 Mo2 Cl2 88.14(10) . . . 2 n
Cl1 Mo1 Mo2 P2 91.89(12) . . . . n
Cl1 Mo1 Mo2 Cl2 0.7(2) . . . . y
Cl1 Mo1 Mo2 P2 -88.11(12) . . . 2 n
Cl1 Mo1 Mo2 Cl2 -179.3(2) . . . 2 n
